data_7134695
loop_
_publ_author_name
'Sosnin, Daniil'
'Aprahamian, Ivan'

_publ_section_title
;
 Alkyne hydrazones for Raman scattering spectroscopy
;
_journal_issue 55
_journal_name_full 'Chemical Communications'
_journal_page_first 10119
_journal_page_last 10121
_journal_paper_doi 10.1039/D5CC02471D
_journal_volume 61
_journal_year 2025
_chemical_formula_moiety 'C18 H16 N2 O2'
_chemical_formula_sum 'C18 H16 N2 O2'
_chemical_formula_weight 292.33
_space_group_crystal_system monoclinic
_space_group_IT_number 15
_space_group_name_Hall '-I 2ya'
_space_group_name_H-M_alt 'I 1 2/a 1'
_atom_sites_solution_hydrogens mixed
_atom_sites_solution_primary dual
_audit_creation_date 2023-07-20
_audit_creation_method
;
Olex2 1.5
(compiled 2023.03.06 svn.rbb2c1857 for OlexSys, GUI svn.r6748)
;
_audit_update_record
;
2024-02-05 deposited with the CCDC.	2025-06-05 downloaded from the CCDC.
;
_cell_angle_alpha 90
_cell_angle_beta 91.2541(7)
_cell_angle_gamma 90
_cell_formula_units_Z 8
_cell_length_a 13.24004(11)
_cell_length_b 11.03585(11)
_cell_length_c 20.65862(17)
_cell_measurement_reflns_used 9995
_cell_measurement_temperature 99.99(10)
_cell_measurement_theta_max 79.2140
_cell_measurement_theta_min 4.2770
_cell_volume 3017.81(5)
_computing_cell_refinement 'CrysAlisPro 1.171.42.93a (Rigaku OD, 2023)'
_computing_data_collection 'CrysAlisPro 1.171.42.93a (Rigaku OD, 2023)'
_computing_data_reduction 'CrysAlisPro 1.171.42.93a (Rigaku OD, 2023)'
_computing_molecular_graphics 'Olex2 1.5 (Dolomanov et al., 2009)'
_computing_publication_material 'Olex2 1.5 (Dolomanov et al., 2009)'
_computing_structure_refinement 'SHELXL 2018/3 (Sheldrick, 2015)'
_computing_structure_solution 'SHELXT  (Sheldrick, 2015)'
_diffrn_ambient_environment N~2~
_diffrn_ambient_temperature 99.99(10)
_diffrn_detector 'Hybrid Pixel Array Detector'
_diffrn_detector_area_resol_mean 10.0000
_diffrn_detector_type HyPix
_diffrn_measured_fraction_theta_full 1.000
_diffrn_measured_fraction_theta_max 0.982
_diffrn_measurement_details
;
List of Runs (angles in degrees, time in seconds):

  # Type    Start    End  Width  t~exp~   \w     \q     \k     \f   Frames
#--------------------------------------------------------------------------
  1  \w    -78.00   5.00   0.50    0.06    --  -47.10 103.00 -64.00  166
  2  \w     17.00  82.00   0.50    0.06    --   47.10-103.00-166.00  130
  3  \w   -162.00 -86.00   0.50    0.23    --  -91.75-103.00-166.00  152
  4  \w    -78.00 -21.00   0.50    0.23    --  -91.75 103.00 -64.00  114
  5  \w     43.00 104.00   0.50    0.23    --  113.25-103.00-166.00  122
  6  \w    108.00 178.00   0.50    0.23    --  113.25 103.00 -64.00  140
  7  \w    -47.00  26.00   0.50    0.06    --  -47.10  37.00-180.00  146
  8  \w    -83.00 -15.00   0.50    0.06    --  -47.10 125.00  90.00  136
  9  \w    -47.00  26.00   0.50    0.06    --  -47.10  37.00  60.00  146
 10  \w    -53.00 -20.00   0.50    0.23    --  -91.75  45.00-120.00   66
 11  \w    -53.00 -20.00   0.50    0.23    --  -91.75  45.00 150.00   66
 12  \w    -53.00 -20.00   0.50    0.23    --  -91.75  45.00 120.00   66
 13  \w    -53.00 -20.00   0.50    0.23    --  -91.75  45.00-150.00   66
 14  \w     42.00  69.00   0.50    0.23    --  113.25 -61.00-150.00   54
 15  \w    100.00 178.00   0.50    0.23    --  113.25  15.00 -60.00  156
 16  \w     42.00  69.00   0.50    0.23    --  113.25 -61.00  90.00   54
 17  \w     42.00  69.00   0.50    0.23    --  113.25 -61.00 -60.00   54
 18  \w    110.00 178.00   0.50    0.23    --  113.25  77.00 -90.00  136
 19  \w     42.00  94.00   0.50    0.23    --  113.25 -77.00  30.00  104
 20  \w     42.00  69.00   0.50    0.23    --  113.25 -61.00  30.00   54
 21  \w     42.00 104.00   0.50    0.23    --  113.25 -94.00-120.00  124
 22  \w    106.00 178.00   0.50    0.23    --  113.25  61.00-180.00  144
 23  \w     43.00  68.00   0.50    0.23    --  113.25 -61.00  60.00   50
 24  \w     42.00  67.00   0.50    0.23    --  113.25 -61.00   0.00   50
 25  \w     72.00  98.00   0.50    0.23    --  113.25 -94.00-150.00   52
 26  \w     46.00  89.00   0.50    0.23    --  113.25 -77.00  60.00   86
 27  \w     58.00  84.00   0.50    0.23    --  113.25 -77.00 -30.00   52
 28  \w     51.00 101.00   0.50    0.23    --  113.25 -94.00 -90.00  100
 29  \w     42.00  67.00   0.50    0.23    --  113.25 -61.00-180.00   50
 30  \w     43.00  69.00   0.50    0.23    --  113.25 -61.00-120.00   52
 31  \w    110.00 166.00   0.50    0.23    --  113.25  61.00 120.00  112
 32  \w    123.00 171.00   0.50    0.23    --  113.25 125.00  90.00   96
 33  \w     42.00  94.00   0.50    0.23    --  113.25 -77.00-180.00  104
 34  \w     42.00  67.00   0.50    0.23    --  113.25 -61.00 -30.00   50
;
_diffrn_measurement_device 'four-circle diffractometer'
_diffrn_measurement_device_type 'XtaLAB Synergy, Dualflex, HyPix'
_diffrn_measurement_method '\w scans'
_diffrn_orient_matrix_type 'CrysAlisPro convention (1999,Acta A55,543-557)'
_diffrn_orient_matrix_UB_11 -0.0946654000
_diffrn_orient_matrix_UB_12 -0.0585234000
_diffrn_orient_matrix_UB_13 -0.0313819000
_diffrn_orient_matrix_UB_21 0.0574186000
_diffrn_orient_matrix_UB_22 -0.1207265000
_diffrn_orient_matrix_UB_23 -0.0062168000
_diffrn_orient_matrix_UB_31 -0.0359758000
_diffrn_orient_matrix_UB_32 -0.0384378000
_diffrn_orient_matrix_UB_33 0.0673792000
_diffrn_radiation_monochromator mirror
_diffrn_radiation_probe x-ray
_diffrn_radiation_type 'Cu K\a'
_diffrn_radiation_wavelength 1.54184
_diffrn_reflns_av_R_equivalents 0.0321
_diffrn_reflns_av_unetI/netI 0.0259
_diffrn_reflns_Laue_measured_fraction_full 1.000
_diffrn_reflns_Laue_measured_fraction_max 0.982
_diffrn_reflns_limit_h_max 16
_diffrn_reflns_limit_h_min -16
_diffrn_reflns_limit_k_max 11
_diffrn_reflns_limit_k_min -13
_diffrn_reflns_limit_l_max 26
_diffrn_reflns_limit_l_min -22
_diffrn_reflns_number 16466
_diffrn_reflns_point_group_measured_fraction_full 1.000
_diffrn_reflns_point_group_measured_fraction_max 0.982
_diffrn_reflns_theta_full 67.684
_diffrn_reflns_theta_max 80.299
_diffrn_reflns_theta_min 4.281
_diffrn_source 'micro-focus sealed X-ray tube'
_diffrn_source_current 1
_diffrn_source_type 'PhotonJet (Cu) X-ray Source'
_diffrn_source_voltage 50
_exptl_absorpt_coefficient_mu 0.685
_exptl_absorpt_correction_T_max 1.00000
_exptl_absorpt_correction_T_min 0.89533
_exptl_absorpt_correction_type multi-scan
_exptl_absorpt_process_details
;
CrysAlisPro 1.171.42.93a (Rigaku Oxford Diffraction, 2023)
Empirical absorption correction using spherical harmonics,
implemented in SCALE3 ABSPACK scaling algorithm.
;
_exptl_crystal_colour yellow
_exptl_crystal_colour_primary yellow
_exptl_crystal_density_diffrn 1.287
_exptl_crystal_description irregular
_exptl_crystal_F_000 1232
_exptl_crystal_recrystallization_method 'used as received'
_exptl_crystal_size_max 0.2
_exptl_crystal_size_mid 0.163
_exptl_crystal_size_min 0.106
_refine_diff_density_max 0.316
_refine_diff_density_min -0.192
_refine_diff_density_rms 0.036
_refine_ls_extinction_coef 0.00034(6)
_refine_ls_extinction_expression Fc^*^=kFc[1+0.001xFc^2^\l^3^/sin(2\q)]^-1/4^
_refine_ls_extinction_method 'SHELXL-2018/3 (Sheldrick 2018)'
_refine_ls_goodness_of_fit_ref 1.076
_refine_ls_hydrogen_treatment mixed
_refine_ls_matrix_type full
_refine_ls_number_parameters 205
_refine_ls_number_reflns 3244
_refine_ls_number_restraints 0
_refine_ls_restrained_S_all 1.076
_refine_ls_R_factor_all 0.0389
_refine_ls_R_factor_gt 0.0359
_refine_ls_shift/su_max 0.001
_refine_ls_shift/su_mean 0.000
_refine_ls_structure_factor_coef Fsqd
_refine_ls_weighting_details 'w=1/[\s^2^(Fo^2^)+(0.0491P)^2^+1.6145P] where P=(Fo^2^+2Fc^2^)/3'
_refine_ls_weighting_scheme calc
_refine_ls_wR_factor_gt 0.0984
_refine_ls_wR_factor_ref 0.1010
_reflns_Friedel_coverage 0.000
_reflns_number_gt 2959
_reflns_number_total 3244
_reflns_threshold_expression 'I > 2\s(I)'
_cod_data_source_file d5cc02471d2.cif
_cod_data_source_block ia723b
_cod_depositor_comments 'Adding full bibliography for 7134694--7134699.cif.'
_cod_database_code 7134695
_shelx_shelxl_version_number 2018/3
_chemical_oxdiff_formula C18H16N2O2
_chemical_oxdiff_usercomment 'DS-ben alk V'
_shelx_space_group_comment
;
The symmetry employed for this shelxl refinement is uniquely defined
by the following loop, which should always be used as a source of
symmetry information in preference to the above space-group names.
They are only intended as comments.
;
_shelx_estimated_absorpt_t_max 0.931
_shelx_estimated_absorpt_t_min 0.875
_olex2_refinement_description
;
1. Fixed Uiso
 At 1.2 times of:
  All C(H) groups, All C(H,H) groups
 At 1.5 times of:
  All C(H,H,H) groups
2.a Secondary CH2 refined with riding coordinates:
 C11(H11A,H11B)
2.b Aromatic/amide H refined with riding coordinates:
 C6(H6), C7(H7), C8(H8), C9(H9), C10(H10), C14(H14), C15(H15), C16(H16),
 C17(H17), C18(H18)
2.c Idealised Me refined as rotating group:
 C12(H12A,H12B,H12C)
;
_olex2_diffrn_ambient_temperature_device 'Oxford Cryosystems'
_olex2_exptl_crystal_mounting_method 'The crystal was mounted on a nylon loop with paratone oil'
_olex2_submission_original_sample_id 'DS-ben alk V'
_olex2_submission_special_instructions 'No special instructions were received'
_oxdiff_exptl_absorpt_empirical_details
;
Empirical correction (ABSPACK) includes:
- Absorption correction using spherical harmonics
- Frame scaling
;
_oxdiff_exptl_absorpt_empirical_full_max 1.125
_oxdiff_exptl_absorpt_empirical_full_min 0.875

loop_
_space_group_symop_operation_xyz
'x, y, z'
'-x+1/2, y, -z'
'x+1/2, y+1/2, z+1/2'
'-x+1, y+1/2, -z+1/2'
'-x, -y, -z'
'x-1/2, -y, z'
'-x+1/2, -y+1/2, -z+1/2'
'x, -y+1/2, z+1/2'

loop_
_atom_site_label
_atom_site_type_symbol
_atom_site_fract_x
_atom_site_fract_y
_atom_site_fract_z
_atom_site_U_iso_or_equiv
_atom_site_adp_type
_atom_site_occupancy
_atom_site_site_symmetry_order
_atom_site_calc_flag
_atom_site_refinement_flags_posn
_atom_site_refinement_flags_adp
_atom_site_refinement_flags_occupancy
_atom_site_disorder_assembly
_atom_site_disorder_group
O1 O 0.62408(6) 0.99608(7) 0.59704(4) 0.02558(19) Uani 1 1 d . . . . .
O2 O 0.62470(7) 0.98527(8) 0.48790(4) 0.0333(2) Uani 1 1 d . . . . .
N1 N 0.62543(7) 0.61544(8) 0.51234(4) 0.0239(2) Uani 1 1 d . . . . .
H1 H 0.6194(12) 0.5904(16) 0.5546(8) 0.042(4) Uiso 1 1 d . . . . .
N2 N 0.62634(7) 0.73358(8) 0.50136(4) 0.0233(2) Uani 1 1 d . . . . .
C1 C 0.62270(8) 0.80448(10) 0.55230(5) 0.0228(2) Uani 1 1 d . . . . .
C2 C 0.62395(8) 0.93761(10) 0.54028(5) 0.0239(2) Uani 1 1 d . . . . .
C3 C 0.61832(8) 0.75653(10) 0.61640(5) 0.0229(2) Uani 1 1 d . . . . .
C4 C 0.61486(8) 0.69655(10) 0.66451(5) 0.0234(2) Uani 1 1 d . . . . .
C5 C 0.60998(8) 0.62506(10) 0.72227(5) 0.0219(2) Uani 1 1 d . . . . .
C6 C 0.64218(8) 0.67208(10) 0.78221(5) 0.0247(2) Uani 1 1 d . . . . .
H6 H 0.667593 0.752461 0.784922 0.030 Uiso 1 1 calc R U . . .
C7 C 0.63707(8) 0.60175(11) 0.83750(5) 0.0264(2) Uani 1 1 d . . . . .
H7 H 0.659623 0.633624 0.878016 0.032 Uiso 1 1 calc R U . . .
C8 C 0.59895(9) 0.48442(10) 0.83382(5) 0.0260(2) Uani 1 1 d . . . . .
H8 H 0.594866 0.436662 0.871930 0.031 Uiso 1 1 calc R U . . .
C9 C 0.56689(9) 0.43692(10) 0.77468(5) 0.0266(2) Uani 1 1 d . . . . .
H9 H 0.540951 0.356741 0.772384 0.032 Uiso 1 1 calc R U . . .
C10 C 0.57265(8) 0.50635(10) 0.71890(5) 0.0248(2) Uani 1 1 d . . . . .
H10 H 0.551278 0.473394 0.678389 0.030 Uiso 1 1 calc R U . . .
C11 C 0.62395(10) 1.12730(10) 0.59402(6) 0.0296(3) Uani 1 1 d . . . . .
H11A H 0.560374 1.156987 0.573494 0.035 Uiso 1 1 calc R U . . .
H11B H 0.681420 1.156615 0.568451 0.035 Uiso 1 1 calc R U . . .
C12 C 0.63338(10) 1.17156(11) 0.66294(6) 0.0328(3) Uani 1 1 d . . . . .
H12A H 0.635871 1.260306 0.663322 0.049 Uiso 1 1 calc R U . . .
H12B H 0.695438 1.139171 0.683045 0.049 Uiso 1 1 calc R U . . .
H12C H 0.574956 1.143956 0.687254 0.049 Uiso 1 1 calc R U . . .
C13 C 0.63319(8) 0.52964(10) 0.46287(5) 0.0224(2) Uani 1 1 d . . . . .
C14 C 0.62299(8) 0.40797(10) 0.47958(5) 0.0261(2) Uani 1 1 d . . . . .
H14 H 0.609756 0.386102 0.523054 0.031 Uiso 1 1 calc R U . . .
C15 C 0.63214(9) 0.31882(11) 0.43278(6) 0.0301(3) Uani 1 1 d . . . . .
H15 H 0.625228 0.235890 0.444183 0.036 Uiso 1 1 calc R U . . .
C16 C 0.65140(9) 0.35082(12) 0.36929(6) 0.0321(3) Uani 1 1 d . . . . .
H16 H 0.657342 0.289947 0.337078 0.039 Uiso 1 1 calc R U . . .
C17 C 0.66197(9) 0.47234(12) 0.35298(6) 0.0321(3) Uani 1 1 d . . . . .
H17 H 0.675623 0.494014 0.309532 0.038 Uiso 1 1 calc R U . . .
C18 C 0.65282(9) 0.56224(11) 0.39935(5) 0.0279(2) Uani 1 1 d . . . . .
H18 H 0.659867 0.645123 0.387875 0.034 Uiso 1 1 calc R U . . .

loop_
_atom_site_aniso_label
_atom_site_aniso_U_11
_atom_site_aniso_U_22
_atom_site_aniso_U_33
_atom_site_aniso_U_23
_atom_site_aniso_U_13
_atom_site_aniso_U_12
O1 0.0369(4) 0.0178(4) 0.0222(4) -0.0006(3) 0.0038(3) -0.0005(3)
O2 0.0529(5) 0.0244(4) 0.0228(4) 0.0021(3) 0.0026(3) 0.0006(4)
N1 0.0308(5) 0.0191(4) 0.0216(4) -0.0007(3) 0.0007(3) 0.0005(3)
N2 0.0267(4) 0.0198(4) 0.0233(4) -0.0016(3) 0.0005(3) 0.0006(3)
C1 0.0265(5) 0.0208(5) 0.0212(5) -0.0005(4) 0.0008(4) 0.0001(4)
C2 0.0282(5) 0.0207(5) 0.0228(5) -0.0021(4) 0.0026(4) -0.0003(4)
C3 0.0262(5) 0.0193(5) 0.0232(5) -0.0017(4) 0.0007(4) -0.0004(4)
C4 0.0256(5) 0.0237(5) 0.0211(5) -0.0011(4) 0.0021(4) 0.0008(4)
C5 0.0233(5) 0.0222(5) 0.0202(5) 0.0021(4) 0.0031(4) 0.0027(4)
C6 0.0279(5) 0.0221(5) 0.0242(5) -0.0007(4) 0.0026(4) -0.0035(4)
C7 0.0296(5) 0.0290(6) 0.0207(5) -0.0007(4) 0.0008(4) -0.0009(4)
C8 0.0316(5) 0.0239(5) 0.0228(5) 0.0054(4) 0.0034(4) 0.0034(4)
C9 0.0325(5) 0.0192(5) 0.0282(5) 0.0016(4) 0.0026(4) -0.0004(4)
C10 0.0291(5) 0.0231(5) 0.0223(5) -0.0015(4) 0.0000(4) 0.0007(4)
C11 0.0407(6) 0.0168(5) 0.0314(6) -0.0013(4) 0.0048(5) -0.0009(4)
C12 0.0372(6) 0.0260(6) 0.0355(6) -0.0093(5) 0.0071(5) -0.0053(5)
C13 0.0208(5) 0.0213(5) 0.0251(5) -0.0035(4) -0.0013(4) 0.0004(4)
C14 0.0276(5) 0.0231(5) 0.0274(5) -0.0006(4) -0.0003(4) 0.0002(4)
C15 0.0296(5) 0.0218(5) 0.0386(6) -0.0060(5) -0.0020(4) 0.0001(4)
C16 0.0289(5) 0.0314(6) 0.0360(6) -0.0157(5) 0.0004(4) 0.0005(5)
C17 0.0337(6) 0.0364(7) 0.0261(5) -0.0057(5) 0.0030(4) -0.0033(5)
C18 0.0322(6) 0.0254(6) 0.0262(5) -0.0019(4) 0.0008(4) -0.0028(4)

loop_
_atom_type_symbol
_atom_type_description
_atom_type_scat_dispersion_real
_atom_type_scat_dispersion_imag
_atom_type_scat_source
C C 0.0181 0.0091 'International Tables Vol C Tables 4.2.6.8 and 6.1.1.4'
H H 0.0000 0.0000 'International Tables Vol C Tables 4.2.6.8 and 6.1.1.4'
N N 0.0311 0.0180 'International Tables Vol C Tables 4.2.6.8 and 6.1.1.4'
O O 0.0492 0.0322 'International Tables Vol C Tables 4.2.6.8 and 6.1.1.4'

loop_
_exptl_crystal_face_index_h
_exptl_crystal_face_index_k
_exptl_crystal_face_index_l
_exptl_crystal_face_perp_dist
0 1 0 0.1174
0 -1 0 0.0798
-3 1 13 0.0729
3 -1 -13 0.0612
-9 0 0 0.0906
9 0 0 0.0726
0 0 13 0.0532
0 0 -13 0.0519
6 5 -2 0.1236
-6 -5 0 0.1035
1 4 11 0.0870
4 -6 -3 0.0849
0 6 -8 0.1146
7 -4 -4 0.0642
7 -5 1 0.0642
6 -1 -9 0.0657
0 2 -13 0.0684
0 -2 13 0.0668

loop_
_geom_angle_atom_site_label_1
_geom_angle_atom_site_label_2
_geom_angle_atom_site_label_3
_geom_angle
_geom_angle_site_symmetry_1
_geom_angle_site_symmetry_3
_geom_angle_publ_flag
C2 O1 C11 116.36(8) . . ?
N2 N1 H1 117.3(11) . . ?
N2 N1 C13 122.73(9) . . ?
C13 N1 H1 119.9(11) . . ?
C1 N2 N1 116.68(9) . . ?
N2 C1 C2 116.95(9) . . ?
N2 C1 C3 121.68(10) . . ?
C3 C1 C2 121.37(9) . . ?
O1 C2 C1 109.22(9) . . ?
O2 C2 O1 125.25(10) . . ?
O2 C2 C1 125.53(10) . . ?
C4 C3 C1 168.14(11) . . ?
C3 C4 C5 179.57(12) . . ?
C6 C5 C4 120.92(10) . . ?
C6 C5 C10 119.37(9) . . ?
C10 C5 C4 119.72(9) . . ?
C5 C6 H6 119.9 . . ?
C7 C6 C5 120.17(10) . . ?
C7 C6 H6 119.9 . . ?
C6 C7 H7 120.0 . . ?
C6 C7 C8 120.07(10) . . ?
C8 C7 H7 120.0 . . ?
C7 C8 H8 119.9 . . ?
C9 C8 C7 120.23(10) . . ?
C9 C8 H8 119.9 . . ?
C8 C9 H9 120.0 . . ?
C10 C9 C8 120.09(10) . . ?
C10 C9 H9 120.0 . . ?
C5 C10 H10 120.0 . . ?
C9 C10 C5 120.06(10) . . ?
C9 C10 H10 120.0 . . ?
O1 C11 H11A 110.4 . . ?
O1 C11 H11B 110.4 . . ?
O1 C11 C12 106.43(9) . . ?
H11A C11 H11B 108.6 . . ?
C12 C11 H11A 110.4 . . ?
C12 C11 H11B 110.4 . . ?
C11 C12 H12A 109.5 . . ?
C11 C12 H12B 109.5 . . ?
C11 C12 H12C 109.5 . . ?
H12A C12 H12B 109.5 . . ?
H12A C12 H12C 109.5 . . ?
H12B C12 H12C 109.5 . . ?
C14 C13 N1 117.53(10) . . ?
C18 C13 N1 122.18(10) . . ?
C18 C13 C14 120.27(10) . . ?
C13 C14 H14 120.0 . . ?
C15 C14 C13 120.04(11) . . ?
C15 C14 H14 120.0 . . ?
C14 C15 H15 120.0 . . ?
C14 C15 C16 119.96(11) . . ?
C16 C15 H15 120.0 . . ?
C15 C16 H16 120.1 . . ?
C15 C16 C17 119.74(10) . . ?
C17 C16 H16 120.1 . . ?
C16 C17 H17 119.6 . . ?
C18 C17 C16 120.79(11) . . ?
C18 C17 H17 119.6 . . ?
C13 C18 H18 120.4 . . ?
C17 C18 C13 119.20(11) . . ?
C17 C18 H18 120.4 . . ?

loop_
_geom_bond_atom_site_label_1
_geom_bond_atom_site_label_2
_geom_bond_distance
_geom_bond_site_symmetry_2
_geom_bond_publ_flag
O1 C2 1.3384(13) . ?
O1 C11 1.4495(13) . ?
O2 C2 1.2034(13) . ?
N1 H1 0.921(17) . ?
N1 N2 1.3234(13) . ?
N1 C13 1.3985(13) . ?
N2 C1 1.3131(14) . ?
C1 C2 1.4902(15) . ?
C1 C3 1.4283(14) . ?
C3 C4 1.1960(15) . ?
C4 C5 1.4330(14) . ?
C5 C6 1.4005(15) . ?
C5 C10 1.4013(15) . ?
C6 H6 0.9500 . ?
C6 C7 1.3838(15) . ?
C7 H7 0.9500 . ?
C7 C8 1.3911(16) . ?
C8 H8 0.9500 . ?
C8 C9 1.3873(16) . ?
C9 H9 0.9500 . ?
C9 C10 1.3873(15) . ?
C10 H10 0.9500 . ?
C11 H11A 0.9900 . ?
C11 H11B 0.9900 . ?
C11 C12 1.5079(16) . ?
C12 H12A 0.9800 . ?
C12 H12B 0.9800 . ?
C12 H12C 0.9800 . ?
C13 C14 1.3937(16) . ?
C13 C18 1.3906(15) . ?
C14 H14 0.9500 . ?
C14 C15 1.3865(16) . ?
C15 H15 0.9500 . ?
C15 C16 1.3874(18) . ?
C16 H16 0.9500 . ?
C16 C17 1.3906(19) . ?
C17 H17 0.9500 . ?
C17 C18 1.3864(16) . ?
C18 H18 0.9500 . ?

loop_
_geom_torsion_atom_site_label_1
_geom_torsion_atom_site_label_2
_geom_torsion_atom_site_label_3
_geom_torsion_atom_site_label_4
_geom_torsion
_geom_torsion_site_symmetry_1
_geom_torsion_site_symmetry_2
_geom_torsion_site_symmetry_3
_geom_torsion_site_symmetry_4
_geom_torsion_publ_flag
N1 N2 C1 C2 179.86(9) . . . . ?
N1 N2 C1 C3 0.20(15) . . . . ?
N1 C13 C14 C15 -178.63(10) . . . . ?
N1 C13 C18 C17 178.46(10) . . . . ?
N2 N1 C13 C14 -174.82(10) . . . . ?
N2 N1 C13 C18 6.74(16) . . . . ?
N2 C1 C2 O1 -177.46(9) . . . . ?
N2 C1 C2 O2 2.55(17) . . . . ?
N2 C1 C3 C4 -0.7(6) . . . . ?
C2 O1 C11 C12 -175.15(9) . . . . ?
C2 C1 C3 C4 179.7(5) . . . . ?
C3 C1 C2 O1 2.20(14) . . . . ?
C3 C1 C2 O2 -177.79(11) . . . . ?
C4 C5 C6 C7 -179.91(10) . . . . ?
C4 C5 C10 C9 -179.45(10) . . . . ?
C5 C6 C7 C8 -0.65(16) . . . . ?
C6 C5 C10 C9 0.64(16) . . . . ?
C6 C7 C8 C9 0.68(17) . . . . ?
C7 C8 C9 C10 -0.04(17) . . . . ?
C8 C9 C10 C5 -0.62(17) . . . . ?
C10 C5 C6 C7 -0.01(16) . . . . ?
C11 O1 C2 O2 0.74(16) . . . . ?
C11 O1 C2 C1 -179.24(9) . . . . ?
C13 N1 N2 C1 -177.27(9) . . . . ?
C13 C14 C15 C16 -0.04(17) . . . . ?
C14 C13 C18 C17 0.07(16) . . . . ?
C14 C15 C16 C17 0.34(17) . . . . ?
C15 C16 C17 C18 -0.44(18) . . . . ?
C16 C17 C18 C13 0.24(18) . . . . ?
C18 C13 C14 C15 -0.16(16) . . . . ?

loop_
_exptl_oxdiff_crystal_face_indexfrac_h
_exptl_oxdiff_crystal_face_indexfrac_k
_exptl_oxdiff_crystal_face_indexfrac_l
_exptl_oxdiff_crystal_face_x
_exptl_oxdiff_crystal_face_y
_exptl_oxdiff_crystal_face_z
0.0007 1.0006 0.0012 -0.0587 -0.1208 -0.0384
-0.0007 -1.0006 -0.0012 0.0587 0.1208 0.0384
-2.9488 0.9135 12.5836 -0.1692 -0.3578 0.9188
2.9619 -0.5515 -12.6509 0.1489 0.3153 -0.9378
-8.5920 0.0027 0.1438 0.8087 -0.4946 0.3187
8.5922 0.0025 -0.1756 -0.8080 0.4941 -0.3210
-0.1727 0.2731 13.3959 -0.4200 -0.1262 0.8983
0.2227 -0.2318 -13.3987 0.4130 0.1241 -0.9019
6.1006 4.9821 -1.6561 -0.8171 -0.2409 -0.5226
-6.1060 -5.0342 0.1454 0.8681 0.2563 0.4230
1.3569 4.1350 10.6798 -0.7056 -0.4877 0.5118
3.5265 -6.3514 -2.8771 0.1282 0.9872 -0.0766
-0.1729 5.8787 -7.6306 -0.0882 -0.6722 -0.7339
7.1569 -3.5224 -3.6155 -0.3579 0.8587 -0.3657
6.6455 -4.5036 0.5835 -0.3839 0.9217 -0.0267
6.2846 -1.2490 -9.0692 -0.2372 0.5680 -0.7892
-0.2174 2.0663 -12.8242 0.3021 -0.1822 -0.9357
-0.3757 -2.0829 12.8237 -0.2450 0.1502 0.9576
